data_4309987
loop_
_publ_author_name
'Sumit Khanra'
'Thomas Weyherm\"uller'
'Eva Rentschler'
'Phalguni Chaudhuri'

_publ_section_title
;
Self-Assembly of a Nonanuclear Nickel(II) Complex and Its Magnetic
Properties
;
_journal_name_full 'Inorganic Chemistry'
_journal_page_first 8176
_journal_page_last 8178
_journal_paper_doi 10.1021/ic0510821
_journal_volume 44
_journal_year 2005
_chemical_formula_moiety '[C60 H70 N20 Ni9 O22]4+, 4(Cl O4)-, 12 H2O'
_chemical_formula_sum 'C60 H94 Cl4 N20 Ni9 O50'
_chemical_formula_weight 2565.74
_chemical_name_systematic
; 
 ? 
;
_space_group_IT_number 15
_symmetry_cell_setting monoclinic
_symmetry_space_group_name_Hall '-C 2yc'
_symmetry_space_group_name_H-M 'C 1 2/c 1'
_atom_sites_solution_hydrogens geom
_atom_sites_solution_primary direct
_atom_sites_solution_secondary difmap
_audit_creation_method SHELXL-97
_cell_angle_alpha 90.00
_cell_angle_beta 100.13(2)
_cell_angle_gamma 90.00
_cell_formula_units_Z 8
_cell_length_a 24.704(2)
_cell_length_b 31.015(3)
_cell_length_c 26.032(2)
_cell_measurement_temperature 100(2)
_cell_volume 19635(3)
_computing_cell_refinement 'Nonius Collect Software'
_computing_data_collection 'Nonius Collect Software'
_computing_data_reduction 'Nonius Collect Software'
_computing_structure_refinement 'SHELXL-97 (Sheldrick, 1997)'
_computing_structure_solution 'SHELXS-97 (Sheldrick, 1990)'
_diffrn_ambient_temperature 100(2)
_diffrn_measured_fraction_theta_full 0.487
_diffrn_measured_fraction_theta_max 0.487
_diffrn_measurement_device_type 'Nonius Kappa-CCD'
_diffrn_measurement_method '1984 images at 0.5 deg. stepwise rotation in omega and phi, 17 sec./frame'
_diffrn_radiation_monochromator graphite
_diffrn_radiation_source 'rotating anode, 50kV, 80mA'
_diffrn_radiation_type MoK\a
_diffrn_radiation_wavelength 0.71073
_diffrn_reflns_av_R_equivalents 0.0984
_diffrn_reflns_av_sigmaI/netI 0.0490
_diffrn_reflns_limit_h_max 26
_diffrn_reflns_limit_h_min -26
_diffrn_reflns_limit_k_max 33
_diffrn_reflns_limit_k_min -33
_diffrn_reflns_limit_l_max 28
_diffrn_reflns_limit_l_min -28
_diffrn_reflns_number 103240
_diffrn_reflns_theta_full 22.50
_diffrn_reflns_theta_max 22.50
_diffrn_reflns_theta_min 2.97
_exptl_absorpt_coefficient_mu 1.899
_exptl_absorpt_correction_T_max 0.9024
_exptl_absorpt_correction_T_min 0.6568
_exptl_absorpt_correction_type gaussian
_exptl_crystal_colour orange
_exptl_crystal_density_diffrn 1.736
_exptl_crystal_density_method 'not measured'
_exptl_crystal_description 'transparent parallelepiped'
_exptl_crystal_F_000 10512
_exptl_crystal_size_max 0.28
_exptl_crystal_size_mid 0.06
_exptl_crystal_size_min 0.06
_refine_diff_density_max 1.653
_refine_diff_density_min -0.835
_refine_diff_density_rms 0.118
_refine_ls_extinction_method none
_refine_ls_goodness_of_fit_ref 1.111
_refine_ls_hydrogen_treatment mixed
_refine_ls_matrix_type full
_refine_ls_number_parameters 1467
_refine_ls_number_reflns 12807
_refine_ls_number_restraints 930
_refine_ls_restrained_S_all 1.137
_refine_ls_R_factor_all 0.0926
_refine_ls_R_factor_gt 0.0717
_refine_ls_shift/su_max 0.224
_refine_ls_shift/su_mean 0.002
_refine_ls_structure_factor_coef Fsqd
_refine_ls_weighting_details 'w=1/[\s^2^(Fo^2^)+(0.0617P)^2^+369.6717P] where P=(Fo^2^+2Fc^2^)/3'
_refine_ls_weighting_scheme calc
_refine_ls_wR_factor_gt 0.1593
_refine_ls_wR_factor_ref 0.1703
_reflns_number_gt 10268
_reflns_number_total 12807
_reflns_threshold_expression >2sigma(I)
_cod_data_source_file ic0510821si20050630_050330.cif
_cod_data_source_block 1
_cod_depositor_comments
;
The following automatic conversions were performed:
'_symmetry_cell_setting' value 'Monoclinic' changed to 'monoclinic'
according to '/home/saulius/struct/CIF-dictionaries/cif_core.dic'
dictionary named 'cif_core.dic' version 2.4.1 from
2010-06-29.

'_exptl_absorpt_correction_type' value 'Gaussian' changed to
'gaussian' according to
'/home/saulius/struct/CIF-dictionaries/cif_core.dic' dictionary named
'cif_core.dic' version 2.4.1 from 2010-06-29.

Automatic conversion script
Id: cif_fix_enum 1527 2010-12-29 10:47:43Z saulius 

The following automatic conversions were performed:

'_refine_ls_weighting_scheme' value 'calc
w=1/[\s^2^(Fo^2^)+(0.0617P)^2^+369.6717P] where P=(Fo^2^+2Fc^2^)/3'
was changed to 'calc'. New tag '_refine_ls_weighting_details' was
created. The value of the new tag was set to
'w=1/[\s^2^(Fo^2^)+(0.0617P)^2^+369.6717P] where P=(Fo^2^+2Fc^2^)/3'.

Automatic conversion script
Id: cif_fix_values 3143 2015-03-26 13:38:13Z robertas 
;
_cod_database_code 4309987

loop_
_symmetry_equiv_pos_as_xyz
'x, y, z'
'-x, y, -z+1/2'
'x+1/2, y+1/2, z'
'-x+1/2, y+1/2, -z+1/2'
'-x, -y, -z'
'x, -y, z-1/2'
'-x+1/2, -y+1/2, -z'
'x+1/2, -y+1/2, z-1/2'

loop_
_atom_site_label
_atom_site_type_symbol
_atom_site_fract_x
_atom_site_fract_y
_atom_site_fract_z
_atom_site_U_iso_or_equiv
_atom_site_adp_type
_atom_site_occupancy
_atom_site_calc_flag
_atom_site_refinement_flags
_atom_site_disorder_assembly
_atom_site_disorder_group
Ni1 Ni 0.27579(4) -0.09929(4) 0.42139(5) 0.0296(3) Uani 1 d . . .
Ni2 Ni 0.35381(4) -0.00887(4) 0.40364(5) 0.0262(3) Uani 1 d . . .
Ni3 Ni 0.21844(4) 0.17373(4) 0.31587(5) 0.0288(3) Uani 1 d . . .
Ni4 Ni 0.33438(4) 0.13651(4) 0.39080(5) 0.0279(3) Uani 1 d . . .
Ni5 Ni 0.16121(5) 0.10329(4) 0.47971(5) 0.0328(3) Uani 1 d . . .
Ni6 Ni 0.16765(4) -0.03821(4) 0.44004(5) 0.0278(3) Uani 1 d . . .
Ni7 Ni 0.25329(4) 0.05432(4) 0.43565(5) 0.0259(3) Uani 1 d . . .
Ni8 Ni 0.35746(4) 0.03760(4) 0.52041(5) 0.0282(3) Uani 1 d . . .
Ni9 Ni 0.14208(4) 0.08707(4) 0.34987(5) 0.0305(3) Uani 1 d . . .
O1 O 0.1544(2) -0.0888(2) 0.3886(3) 0.0341(16) Uani 1 d . . .
N2 N 0.1994(3) -0.1102(2) 0.3811(3) 0.0318(19) Uani 1 d . . .
C3 C 0.1962(4) -0.1388(3) 0.3453(4) 0.038(3) Uani 1 d . . .
H3 H 0.1618 -0.1466 0.3249 0.046 Uiso 1 calc R . .
C4 C 0.2472(4) -0.1589(3) 0.3368(4) 0.036(2) Uani 1 d . . .
C5 C 0.2514(4) -0.1905(3) 0.3011(4) 0.048(3) Uani 1 d . . .
H5 H 0.2191 -0.2017 0.2802 0.057 Uiso 1 calc R . .
C6 C 0.3020(4) -0.2061(4) 0.2953(4) 0.050(3) Uani 1 d . . .
H6 H 0.3047 -0.2284 0.2708 0.060 Uiso 1 calc R . .
C7 C 0.3482(4) -0.1896(3) 0.3250(4) 0.046(3) Uani 1 d . . .
H7 H 0.3837 -0.1994 0.3213 0.055 Uiso 1 calc R . .
C8 C 0.3418(4) -0.1580(3) 0.3607(4) 0.040(3) Uani 1 d . . .
H8 H 0.3738 -0.1469 0.3823 0.048 Uiso 1 calc R . .
N9 N 0.2933(3) -0.1424(2) 0.3666(3) 0.0332(19) Uani 1 d . . .
O11 O 0.3901(2) -0.05928(19) 0.4494(2) 0.0309(15) Uani 1 d . . .
N12 N 0.3551(3) -0.0908(2) 0.4586(3) 0.0293(18) Uani 1 d . . .
C13 C 0.3704(4) -0.1177(3) 0.4958(4) 0.034(2) Uani 1 d . . .
H13 H 0.4067 -0.1167 0.5154 0.040 Uiso 1 calc R . .
C14 C 0.3313(4) -0.1494(3) 0.5074(4) 0.034(2) Uani 1 d . . .
C15 C 0.3422(4) -0.1793(3) 0.5469(4) 0.046(3) Uani 1 d . . .
H15 H 0.3778 -0.1808 0.5676 0.055 Uiso 1 calc R . .
C16 C 0.3019(5) -0.2066(3) 0.5565(5) 0.049(3) Uani 1 d . . .
H16 H 0.3093 -0.2275 0.5835 0.058 Uiso 1 calc R . .
C17 C 0.2497(4) -0.2034(3) 0.5256(5) 0.047(3) Uani 1 d . . .
H17 H 0.2207 -0.2218 0.5318 0.057 Uiso 1 calc R . .
C18 C 0.2410(4) -0.1735(3) 0.4866(4) 0.041(3) Uani 1 d . . .
H18 H 0.2055 -0.1713 0.4658 0.049 Uiso 1 calc R . .
N19 N 0.2806(3) -0.1472(2) 0.4765(3) 0.0327(19) Uani 1 d . . .
O21 O 0.2921(2) 0.07541(19) 0.3741(2) 0.0267(14) Uani 1 d . . .
N22 N 0.3227(3) 0.0429(2) 0.3577(3) 0.0260(18) Uani 1 d . . .
C23 C 0.3375(3) 0.0462(3) 0.3132(4) 0.030(2) Uani 1 d . . .
H23 H 0.3269 0.0700 0.2908 0.036 Uiso 1 calc R . .
C24 C 0.3717(3) 0.0113(3) 0.2985(4) 0.030(2) Uani 1 d . . .
C25 C 0.3886(4) 0.0098(3) 0.2509(4) 0.037(2) Uani 1 d . . .
H25 H 0.3787 0.0321 0.2260 0.044 Uiso 1 calc R . .
C26 C 0.4202(4) -0.0246(3) 0.2397(4) 0.040(3) Uani 1 d . . .
H26 H 0.4328 -0.0262 0.2073 0.048 Uiso 1 calc R . .
C27 C 0.4331(4) -0.0564(3) 0.2767(4) 0.039(3) Uani 1 d . . .
H27 H 0.4544 -0.0806 0.2698 0.047 Uiso 1 calc R . .
C28 C 0.4151(3) -0.0531(3) 0.3237(4) 0.033(2) Uani 1 d . . .
H28 H 0.4240 -0.0755 0.3486 0.040 Uiso 1 calc R . .
N29 N 0.3854(3) -0.0194(2) 0.3356(3) 0.0294(19) Uani 1 d . . .
O31 O 0.4210(2) 0.02793(19) 0.4320(2) 0.0284(15) Uani 1 d . . .
N32 N 0.4199(3) 0.0450(2) 0.4796(3) 0.0293(19) Uani 1 d . . .
C33 C 0.4606(4) 0.0683(3) 0.5019(4) 0.034(2) Uani 1 d . . .
H33 H 0.4920 0.0730 0.4861 0.041 Uiso 1 calc R . .
C34 C 0.4563(4) 0.0867(3) 0.5515(4) 0.034(2) Uani 1 d . . .
C35 C 0.4926(4) 0.1169(3) 0.5776(4) 0.041(3) Uani 1 d . . .
H35 H 0.5233 0.1261 0.5630 0.050 Uiso 1 calc R . .
C36 C 0.4844(4) 0.1335(3) 0.6242(4) 0.045(3) Uani 1 d . . .
H36 H 0.5090 0.1543 0.6418 0.054 Uiso 1 calc R . .
C37 C 0.4407(4) 0.1200(3) 0.6455(4) 0.041(3) Uani 1 d . . .
H37 H 0.4351 0.1309 0.6782 0.049 Uiso 1 calc R . .
C38 C 0.4044(4) 0.0899(3) 0.6182(4) 0.037(3) Uani 1 d . . .
H38 H 0.3738 0.0803 0.6327 0.044 Uiso 1 calc R . .
N39 N 0.4119(3) 0.0745(2) 0.5723(3) 0.0297(19) Uani 1 d . . .
O41 O 0.3369(2) 0.1539(2) 0.3157(2) 0.0337(16) Uani 1 d . . .
N42 N 0.2892(3) 0.1658(2) 0.2868(3) 0.0294(19) Uani 1 d . . .
C43 C 0.2849(4) 0.1717(3) 0.2384(4) 0.033(2) Uani 1 d . . .
H43 H 0.3162 0.1703 0.2219 0.040 Uiso 1 calc R . .
C44 C 0.2305(4) 0.1807(3) 0.2084(4) 0.037(3) Uani 1 d . . .
C45 C 0.2205(4) 0.1861(4) 0.1550(4) 0.050(3) Uani 1 d . . .
H45 H 0.2496 0.1844 0.1355 0.061 Uiso 1 calc R . .
C46 C 0.1663(5) 0.1941(4) 0.1301(5) 0.065(4) Uani 1 d . . .
H46 H 0.1582 0.1983 0.0934 0.078 Uiso 1 calc R . .
C47 C 0.1256(4) 0.1959(4) 0.1590(5) 0.054(3) Uani 1 d . . .
H47 H 0.0887 0.2014 0.1427 0.065 Uiso 1 calc R . .
C48 C 0.1382(4) 0.1896(3) 0.2123(4) 0.040(3) Uani 1 d . . .
H48 H 0.1095 0.1908 0.2321 0.048 Uiso 1 calc R . .
N49 N 0.1895(3) 0.1817(2) 0.2369(3) 0.033(2) Uani 1 d . . .
O51 O 0.1094(3) 0.1486(2) 0.3460(3) 0.049(2) Uani 1 d . . .
N52 N 0.1444(3) 0.1805(3) 0.3391(3) 0.034(2) Uani 1 d . . .
C53 C 0.1316(4) 0.2196(3) 0.3481(4) 0.040(3) Uani 1 d . . .
H53 H 0.0972 0.2263 0.3577 0.048 Uiso 1 calc R . .
C54 C 0.1718(4) 0.2535(3) 0.3429(4) 0.034(2) Uani 1 d . . .
C55 C 0.1631(4) 0.2971(3) 0.3515(5) 0.048(3) Uani 1 d . . .
H55 H 0.1290 0.3065 0.3597 0.057 Uiso 1 calc R . .
C56 C 0.2044(4) 0.3267(3) 0.3480(4) 0.047(3) Uani 1 d . . .
H56 H 0.1993 0.3565 0.3538 0.056 Uiso 1 calc R . .
C57 C 0.2533(4) 0.3114(3) 0.3359(4) 0.041(3) Uani 1 d . . .
H57 H 0.2826 0.3307 0.3337 0.049 Uiso 1 calc R . .
C58 C 0.2588(4) 0.2685(3) 0.3272(4) 0.035(2) Uani 1 d . . .
H58 H 0.2926 0.2585 0.3189 0.043 Uiso 1 calc R . .
N59 N 0.2192(3) 0.2396(2) 0.3297(3) 0.0315(19) Uani 1 d . . .
O61 O 0.3103(2) 0.09203(18) 0.4902(2) 0.0273(14) Uani 1 d . . .
N62 N 0.3367(3) 0.1244(2) 0.4687(3) 0.0293(19) Uani 1 d . . .
C63 C 0.3603(3) 0.1538(3) 0.4997(4) 0.031(2) Uani 1 d . . .
H63 H 0.3619 0.1517 0.5363 0.037 Uiso 1 calc R . .
C64 C 0.3846(3) 0.1904(3) 0.4768(4) 0.028(2) Uani 1 d . . .
C65 C 0.4121(4) 0.2238(3) 0.5056(4) 0.039(3) Uani 1 d . . .
H65 H 0.4181 0.2230 0.5426 0.047 Uiso 1 calc R . .
C66 C 0.4305(4) 0.2580(3) 0.4800(5) 0.045(3) Uani 1 d . . .
H66 H 0.4498 0.2810 0.4993 0.054 Uiso 1 calc R . .
C67 C 0.4210(4) 0.2589(3) 0.4265(5) 0.040(3) Uani 1 d . . .
H67 H 0.4329 0.2826 0.4082 0.048 Uiso 1 calc R . .
C68 C 0.3935(4) 0.2244(3) 0.3997(4) 0.039(3) Uani 1 d . . .
H68 H 0.3873 0.2247 0.3626 0.047 Uiso 1 calc R . .
N69 N 0.3754(3) 0.1907(2) 0.4237(3) 0.034(2) Uani 1 d . . .
O71 O 0.2050(2) 0.00571(18) 0.3913(2) 0.0274(14) Uani 1 d . . .
N72 N 0.1695(3) 0.0245(2) 0.3503(3) 0.0266(18) Uani 1 d . . .
C73 C 0.1473(3) 0.0004(3) 0.3128(4) 0.029(2) Uani 1 d . . .
H73 H 0.1559 -0.0294 0.3116 0.035 Uiso 1 calc R . .
C74 C 0.1077(3) 0.0211(3) 0.2713(4) 0.029(2) Uani 1 d . . .
C75 C 0.0817(4) -0.0005(4) 0.2280(4) 0.039(3) Uani 1 d . . .
H75 H 0.0884 -0.0303 0.2235 0.047 Uiso 1 calc R . .
C76 C 0.0457(4) 0.0218(4) 0.1913(4) 0.051(3) Uani 1 d . . .
H76 H 0.0270 0.0073 0.1612 0.061 Uiso 1 calc R . .
C77 C 0.0366(4) 0.0649(4) 0.1981(4) 0.050(3) Uani 1 d . . .
H77 H 0.0117 0.0806 0.1730 0.060 Uiso 1 calc R . .
C78 C 0.0644(4) 0.0847(4) 0.2420(4) 0.044(3) Uani 1 d . . .
H78 H 0.0592 0.1148 0.2461 0.053 Uiso 1 calc R . .
N79 N 0.0986(3) 0.0636(2) 0.2793(3) 0.034(2) Uani 1 d . . .
O81 O 0.0810(2) 0.0666(2) 0.3885(3) 0.0348(16) Uani 1 d . . .
N82 N 0.0913(3) 0.0762(2) 0.4401(3) 0.034(2) Uani 1 d . . .
C83 C 0.0541(4) 0.0671(3) 0.4673(5) 0.039(3) Uani 1 d . . .
H83 H 0.0203 0.0542 0.4521 0.047 Uiso 1 calc R . .
C84 C 0.0667(4) 0.0777(3) 0.5226(4) 0.041(3) Uani 1 d . . .
C85 C 0.0316(4) 0.0695(4) 0.5580(5) 0.057(3) Uani 1 d . . .
H85 H -0.0034 0.0568 0.5465 0.068 Uiso 1 calc R . .
C86 C 0.0481(5) 0.0801(5) 0.6096(5) 0.072(4) Uani 1 d . . .
H86 H 0.0247 0.0746 0.6341 0.087 Uiso 1 calc R . .
C87 C 0.0991(5) 0.0989(5) 0.6256(5) 0.066(4) Uani 1 d . . .
H87 H 0.1109 0.1072 0.6609 0.080 Uiso 1 calc R . .
C88 C 0.1322(5) 0.1054(4) 0.5888(5) 0.050(3) Uani 1 d . . .
H88 H 0.1678 0.1174 0.5999 0.060 Uiso 1 calc R . .
N89 N 0.1168(3) 0.0957(3) 0.5386(4) 0.039(2) Uani 1 d . . .
O91 O 0.2076(2) 0.04612(19) 0.4975(2) 0.0288(15) Uani 1 d . . .
N92 N 0.1782(3) 0.0082(2) 0.4974(3) 0.0288(18) Uani 1 d . . .
C93 C 0.1651(4) -0.0027(3) 0.5408(4) 0.034(2) Uani 1 d . . .
H93 H 0.1730 0.0152 0.5707 0.041 Uiso 1 calc R . .
C94 C 0.1372(4) -0.0442(3) 0.5423(4) 0.031(2) Uani 1 d . . .
C95 C 0.1173(4) -0.0586(3) 0.5863(4) 0.043(3) Uani 1 d . . .
H95 H 0.1209 -0.0416 0.6171 0.051 Uiso 1 calc R . .
C96 C 0.0921(5) -0.0986(4) 0.5834(5) 0.053(3) Uani 1 d . . .
H96 H 0.0779 -0.1095 0.6125 0.063 Uiso 1 calc R . .
C97 C 0.0877(5) -0.1228(3) 0.5382(5) 0.049(3) Uani 1 d . . .
H97 H 0.0703 -0.1502 0.5358 0.058 Uiso 1 calc R . .
C98 C 0.1090(4) -0.1063(3) 0.4968(4) 0.037(2) Uani 1 d . . .
H98 H 0.1058 -0.1229 0.4657 0.044 Uiso 1 calc R . .
N99 N 0.1337(3) -0.0684(2) 0.4984(3) 0.0316(19) Uani 1 d . . .
O42 O 0.4105(2) 0.1083(2) 0.3861(3) 0.0329(16) Uani 1 d D . .
H42X H 0.414(4) 0.0792(10) 0.398(4) 0.043 Uiso 1 d D . .
H42Y H 0.4454(17) 0.121(3) 0.396(4) 0.043 Uiso 1 d D . .
O52 O 0.1264(3) 0.1641(2) 0.4593(3) 0.0483(19) Uani 1 d D . .
H52X H 0.149(4) 0.189(2) 0.465(4) 0.063 Uiso 1 d D . .
H52Y H 0.124(5) 0.165(4) 0.4225(6) 0.063 Uiso 1 d D . .
O53 O 0.2282(3) 0.1314(2) 0.5285(3) 0.0372(16) Uani 1 d D . .
H53X H 0.2625(19) 0.121(3) 0.522(4) 0.048 Uiso 1 d D . .
H53Y H 0.220(4) 0.1602(10) 0.537(4) 0.048 Uiso 1 d D . .
O62 O 0.0870(2) -0.0195(2) 0.4057(3) 0.0313(15) Uani 1 d D . .
H62X H 0.087(4) 0.0099(9) 0.396(4) 0.041 Uiso 1 d D . .
H62Y H 0.069(3) -0.036(3) 0.377(2) 0.041 Uiso 1 d D . .
O82 O 0.3004(3) 0.0349(2) 0.5695(3) 0.0404(17) Uani 1 d D . .
H82X H 0.295(4) 0.012(2) 0.592(3) 0.052 Uiso 1 d D . .
H82Y H 0.267(2) 0.038(3) 0.546(3) 0.052 Uiso 1 d D . .
O83 O 0.3943(2) -0.0220(2) 0.5447(3) 0.0335(16) Uani 1 d D . .
H83X H 0.371(3) -0.036(3) 0.565(3) 0.044 Uiso 1 d D . .
H83Y H 0.399(4) -0.036(3) 0.514(2) 0.044 Uiso 1 d D . .
O151 O 0.2828(2) -0.04573(19) 0.3707(2) 0.0269(14) Uani 1 d D . .
H15X H 0.277(4) -0.052(3) 0.3343(7) 0.035 Uiso 1 d D . .
H15Y H 0.254(2) -0.027(2) 0.377(3) 0.035 Uiso 1 d D . .
O152 O 0.2450(2) -0.05733(19) 0.4675(2) 0.0287(15) Uani 1 d D . .
H15T H 0.244(4) -0.067(3) 0.5021(13) 0.037 Uiso 1 d D . .
O153 O 0.3103(2) 0.00932(19) 0.4594(2) 0.0253(14) Uani 1 d D . .
H15U H 0.292(3) -0.0148(18) 0.470(3) 0.033 Uiso 1 d D . .
O154 O 0.2061(2) 0.10587(19) 0.3094(2) 0.0282(15) Uani 1 d D . .
H15V H 0.236(2) 0.089(2) 0.326(3) 0.037 Uiso 1 d D . .
H15W H 0.207(4) 0.095(3) 0.2754(15) 0.037 Uiso 1 d D . .
O155 O 0.2592(2) 0.16168(19) 0.3881(2) 0.0282(15) Uani 1 d D . .
H15Z H 0.257(4) 0.1875(16) 0.407(3) 0.037 Uiso 1 d D . .
O156 O 0.1966(2) 0.10052(19) 0.4163(2) 0.0293(15) Uani 1 d D . .
H15S H 0.214(3) 0.1268(15) 0.410(4) 0.038 Uiso 1 d D . .
Cl1 Cl 0.29118(12) -0.07609(9) 0.61900(12) 0.0570(8) Uani 1 d . . .
O101 O 0.2744(4) -0.0330(3) 0.6280(4) 0.083(3) Uani 1 d . . .
O102 O 0.2550(4) -0.0944(3) 0.5757(3) 0.074(3) Uani 1 d . . .
O103 O 0.3463(3) -0.0765(3) 0.6075(4) 0.077(3) Uani 1 d . . .
O104 O 0.2916(4) -0.1012(3) 0.6661(3) 0.068(2) Uani 1 d . . .
Cl2 Cl 0.2696(7) 0.4423(4) 0.2826(7) 0.053(2) Uani 0.50 d PD A 1
O201 O 0.3047(11) 0.4126(8) 0.2629(17) 0.105(4) Uani 0.50 d PD A 1
O202 O 0.2435(17) 0.4217(12) 0.3202(8) 0.103(5) Uani 0.50 d PD A 1
O203 O 0.2295(5) 0.4578(5) 0.2406(5) 0.059(4) Uani 0.50 d PD A 1
O204 O 0.3015(6) 0.4777(4) 0.3061(6) 0.073(4) Uani 0.50 d PD A 1
Cl2X Cl 0.2623(7) 0.4380(4) 0.2698(6) 0.053(2) Uani 0.50 d PD B 2
O206 O 0.3107(9) 0.4146(7) 0.2647(18) 0.105(4) Uani 0.50 d PD B 2
O207 O 0.2486(18) 0.4305(11) 0.3194(6) 0.103(5) Uani 0.50 d PD B 2
O208 O 0.2185(6) 0.4244(4) 0.2298(5) 0.059(4) Uani 0.50 d PD B 2
O209 O 0.2717(6) 0.4828(4) 0.2631(6) 0.073(4) Uani 0.50 d PD B 2
Cl3 Cl 0.5000 0.20942(12) 0.7500 0.0596(13) Uani 1 d SD . .
O301 O 0.5000 0.1642(2) 0.7500 0.32(3) Uani 1 d SD . .
O302 O 0.5530(4) 0.2253(4) 0.7735(7) 0.106(8) Uani 0.50 d PD . .
O303 O 0.4880(8) 0.2256(3) 0.6978(3) 0.064(5) Uani 0.50 d PD . .
O304 O 0.4601(7) 0.2252(4) 0.7783(7) 0.26(3) Uani 0.50 d PD . .
Cl4 Cl 0.2500 0.2500 0.5000 0.0478(10) Uani 1 d SD . .
O401 O 0.3062(3) 0.2594(5) 0.5158(6) 0.108(8) Uani 0.50 d PD . .
O402 O 0.2401(7) 0.2101(3) 0.4767(5) 0.104(8) Uani 0.50 d PD . .
O403 O 0.2246(5) 0.2838(3) 0.4661(4) 0.055(4) Uani 0.50 d PD . .
O404 O 0.2237(5) 0.2523(4) 0.5459(4) 0.062(5) Uani 0.50 d PD . .
Cl5 Cl 0.07351(18) 0.26055(16) 0.0227(2) 0.0485(10) Uani 0.526(4) d PD C 1
O501 O 0.0490(5) 0.2994(3) 0.0028(7) 0.100(6) Uani 0.526(4) d PD C 1
O502 O 0.0708(7) 0.2295(5) -0.0184(5) 0.119(9) Uani 0.526(4) d PD C 1
O503 O 0.0461(5) 0.2432(5) 0.0615(5) 0.102(6) Uani 0.526(4) d PD C 1
O504 O 0.1302(3) 0.2674(4) 0.0439(5) 0.066(3) Uani 0.526(4) d PD C 1
Cl5X Cl 0.0767(2) 0.21428(17) -0.0609(2) 0.0485(10) Uani 0.474(4) d PD C 2
O506 O 0.1179(5) 0.1994(4) -0.0881(5) 0.066(3) Uani 0.474(4) d PD C 2
O507 O 0.0343(5) 0.1829(4) -0.0640(7) 0.102(6) Uani 0.474(4) d PD C 2
O508 O 0.0542(5) 0.2537(3) -0.0830(7) 0.100(6) Uani 0.474(4) d PD C 2
O509 O 0.1004(7) 0.2212(6) -0.0074(4) 0.119(9) Uani 0.474(4) d PD C 2
O600 O 0.2033(3) 0.0684(2) 0.2149(3) 0.053(2) Uani 1 d . . .
O610 O 0.4902(3) -0.0105(2) 0.6196(3) 0.0433(18) Uani 1 d D . .
H61X H 0.518(3) -0.013(4) 0.599(4) 0.065 Uiso 1 d D . .
H61Y H 0.466(4) -0.017(4) 0.588(2) 0.065 Uiso 1 d D . .
O620 O -0.0017(5) 0.2518(4) 0.1184(6) 0.046(4) Uani 0.50 d P . .
O630 O 0.4984(3) -0.0728(3) 0.6964(3) 0.060(2) Uani 1 d . . .
O640 O 0.4150(5) 0.1480(7) 0.1705(5) 0.194(9) Uani 1 d . . .
O650 O 0.4312(3) 0.1430(3) 0.2778(3) 0.076(3) Uani 1 d . . .
O660 O -0.0603(3) 0.0766(3) 0.6770(4) 0.071(3) Uani 1 d D . .
H66X H -0.055(6) 0.099(4) 0.653(5) 0.107 Uiso 1 d D . .
H66Y H -0.036(5) 0.079(5) 0.710(3) 0.107 Uiso 1 d D . .
O670 O 0.4776(6) 0.2277(6) 0.2957(6) 0.096(7) Uani 0.66(2) d P D 1
O671 O 0.5017(14) 0.1885(11) 0.3439(14) 0.109(15) Uani 0.34(2) d P D 2
O700 O 0.4888(6) -0.1493(5) 0.5913(7) 0.044(4) Uani 0.50 d P . .
O701 O 0.4991(6) -0.1541(5) 0.5577(8) 0.048(4) Uani 0.50 d P . .
O710 O 0.0013(5) 0.1694(4) 0.3323(7) 0.048(4) Uani 0.50 d P . .
O711 O -0.0092(6) 0.1774(5) 0.2216(8) 0.067(5) Uani 0.50 d P . .
O720 O 0.3700(8) -0.2439(7) 0.6743(8) 0.115(6) Uiso 0.60 d P E 1
O730 O 0.0423(12) 0.2270(8) -0.1307(12) 0.148(11) Uani 0.526(4) d P C 1
O740 O -0.0075(14) 0.1591(11) 0.8070(14) 0.095(11) Uiso 0.30 d P F 1
O721 O 0.1005(11) -0.2113(9) 0.2252(11) 0.097(8) Uiso 0.40 d P G 2
O731 O 0.0534(7) 0.2966(5) 0.0448(6) 0.048(4) Uani 0.474(4) d P C 2
O741 O 0.0000 0.1288(13) 0.7500 0.107(13) Uiso 0.40 d SP H 2

loop_
_atom_site_aniso_label
_atom_site_aniso_U_11
_atom_site_aniso_U_22
_atom_site_aniso_U_33
_atom_site_aniso_U_23
_atom_site_aniso_U_13
_atom_site_aniso_U_12
Ni1 0.0184(6) 0.0292(7) 0.0389(8) -0.0103(6) -0.0012(5) 0.0036(5)
Ni2 0.0145(6) 0.0274(6) 0.0343(7) -0.0080(5) -0.0022(5) 0.0051(5)
Ni3 0.0148(6) 0.0276(7) 0.0424(8) 0.0023(6) 0.0003(5) 0.0028(5)
Ni4 0.0160(6) 0.0292(7) 0.0359(7) -0.0045(5) -0.0026(5) 0.0025(5)
Ni5 0.0217(6) 0.0267(7) 0.0516(9) -0.0012(6) 0.0107(6) 0.0063(5)
Ni6 0.0166(6) 0.0274(7) 0.0378(7) -0.0019(5) 0.0007(5) 0.0037(5)
Ni7 0.0144(6) 0.0269(6) 0.0345(7) -0.0042(5) -0.0004(5) 0.0054(5)
Ni8 0.0195(6) 0.0282(7) 0.0334(7) -0.0079(5) -0.0045(5) 0.0044(5)
Ni9 0.0132(6) 0.0280(7) 0.0490(8) 0.0036(6) 0.0015(5) 0.0041(5)
O1 0.019(3) 0.036(4) 0.045(4) -0.008(3) 0.000(3) -0.001(3)
N2 0.019(4) 0.031(5) 0.045(5) -0.007(4) 0.003(4) 0.004(3)
C3 0.020(5) 0.036(6) 0.055(7) -0.020(5) -0.003(5) 0.002(4)
C4 0.032(6) 0.032(6) 0.039(6) -0.013(5) -0.003(5) 0.002(4)
C5 0.035(6) 0.049(7) 0.050(7) -0.014(6) -0.016(5) 0.000(5)
C6 0.050(7) 0.047(7) 0.049(7) -0.025(6) -0.006(6) 0.017(6)
C7 0.037(6) 0.040(6) 0.058(7) -0.015(6) 0.001(5) 0.008(5)
C8 0.035(6) 0.033(6) 0.049(7) -0.011(5) 0.000(5) -0.002(5)
N9 0.025(4) 0.027(4) 0.046(5) -0.014(4) 0.002(4) 0.001(3)
O11 0.018(3) 0.029(4) 0.043(4) -0.007(3) -0.001(3) 0.003(3)
N12 0.026(4) 0.021(4) 0.040(5) -0.010(4) 0.004(4) 0.005(4)
C13 0.022(5) 0.023(5) 0.052(7) -0.008(5) -0.005(5) 0.005(4)
C14 0.030(6) 0.024(5) 0.049(7) -0.007(5) 0.008(5) 0.010(4)
C15 0.039(6) 0.036(6) 0.062(8) -0.007(6) 0.006(6) 0.003(5)
C16 0.056(7) 0.029(6) 0.060(8) -0.004(5) 0.009(6) 0.003(5)
C17 0.047(7) 0.036(6) 0.062(8) -0.012(6) 0.019(6) -0.002(5)
C18 0.037(6) 0.032(6) 0.053(7) -0.014(5) 0.008(5) 0.002(5)
N19 0.027(5) 0.027(4) 0.044(5) -0.012(4) 0.007(4) 0.003(4)
O21 0.016(3) 0.030(3) 0.034(4) -0.009(3) 0.002(3) 0.007(3)
N22 0.014(4) 0.028(4) 0.032(5) -0.013(4) -0.005(3) 0.000(3)
C23 0.018(5) 0.043(6) 0.025(6) -0.004(4) -0.004(4) 0.003(4)
C24 0.012(4) 0.039(6) 0.036(6) -0.008(5) -0.005(4) 0.000(4)
C25 0.028(5) 0.047(6) 0.035(6) -0.008(5) 0.006(5) 0.007(5)
C26 0.036(6) 0.052(7) 0.035(6) -0.016(5) 0.016(5) 0.005(5)
C27 0.023(5) 0.041(6) 0.052(7) -0.014(6) 0.003(5) 0.008(4)
C28 0.019(5) 0.034(6) 0.046(7) -0.009(5) 0.001(5) 0.007(4)
N29 0.011(4) 0.037(5) 0.038(5) -0.007(4) -0.003(3) 0.000(3)
O31 0.015(3) 0.036(4) 0.031(4) -0.013(3) -0.003(3) 0.001(3)
N32 0.020(4) 0.023(4) 0.039(5) -0.008(4) -0.011(4) 0.004(3)
C33 0.016(5) 0.039(6) 0.044(7) -0.007(5) -0.003(4) 0.006(4)
C34 0.023(5) 0.030(5) 0.043(7) -0.003(5) -0.008(5) 0.008(4)
C35 0.023(5) 0.042(6) 0.051(7) -0.016(5) -0.016(5) 0.003(5)
C36 0.023(6) 0.049(7) 0.057(8) -0.019(6) -0.015(5) 0.006(5)
C37 0.039(6) 0.035(6) 0.038(6) -0.019(5) -0.018(5) 0.016(5)
C38 0.039(6) 0.032(6) 0.036(6) 0.000(5) -0.006(5) 0.014(5)
N39 0.028(5) 0.026(4) 0.032(5) -0.004(4) -0.005(4) 0.009(3)
O41 0.014(3) 0.042(4) 0.042(4) -0.001(3) -0.005(3) 0.004(3)
N42 0.010(4) 0.035(5) 0.041(6) -0.001(4) 0.000(4) -0.001(3)
C43 0.023(5) 0.040(6) 0.038(7) 0.001(5) 0.007(5) -0.007(4)
C44 0.021(5) 0.044(6) 0.043(7) 0.011(5) -0.002(5) -0.004(4)
C45 0.024(6) 0.081(9) 0.041(7) 0.013(6) -0.007(5) 0.005(5)
C46 0.053(8) 0.081(10) 0.052(8) 0.024(7) -0.018(7) -0.002(7)
C47 0.022(6) 0.066(8) 0.065(9) 0.025(6) -0.017(6) -0.010(5)
C48 0.016(5) 0.044(6) 0.055(8) 0.011(5) -0.005(5) -0.003(4)
N49 0.022(4) 0.029(4) 0.047(5) 0.009(4) -0.002(4) -0.004(3)
O51 0.022(4) 0.026(4) 0.101(6) 0.013(4) 0.016(4) 0.008(3)
N52 0.018(4) 0.034(5) 0.049(5) 0.007(4) 0.008(4) 0.004(4)
C53 0.026(5) 0.033(6) 0.065(8) 0.007(5) 0.018(5) 0.012(4)
C54 0.030(5) 0.028(6) 0.043(6) 0.007(5) 0.006(5) 0.006(4)
C55 0.040(6) 0.035(6) 0.070(8) 0.010(6) 0.014(6) 0.009(5)
C56 0.058(7) 0.022(6) 0.061(8) 0.003(5) 0.013(6) 0.005(5)
C57 0.039(6) 0.033(6) 0.053(7) 0.005(5) 0.010(5) -0.003(5)
C58 0.029(5) 0.035(6) 0.040(6) 0.001(5) -0.002(5) -0.004(5)
N59 0.024(4) 0.028(4) 0.041(5) 0.001(4) 0.001(4) 0.003(4)
O61 0.022(3) 0.023(3) 0.034(4) -0.005(3) -0.001(3) 0.002(3)
N62 0.016(4) 0.032(5) 0.038(5) -0.004(4) -0.002(3) 0.009(3)
C63 0.020(5) 0.033(6) 0.035(6) -0.013(5) -0.004(4) 0.008(4)
C64 0.021(5) 0.026(5) 0.034(6) -0.005(4) -0.004(4) 0.006(4)
C65 0.023(5) 0.046(7) 0.049(7) -0.020(5) 0.005(5) 0.001(5)
C66 0.023(5) 0.042(7) 0.073(9) -0.020(6) 0.012(5) -0.004(5)
C67 0.021(5) 0.032(6) 0.066(8) -0.007(5) 0.003(5) -0.005(4)
C68 0.019(5) 0.044(7) 0.056(7) 0.001(6) 0.007(5) 0.001(5)
N69 0.021(4) 0.029(5) 0.048(6) -0.007(4) -0.002(4) 0.004(3)
O71 0.014(3) 0.030(3) 0.035(4) 0.000(3) -0.007(3) 0.005(3)
N72 0.011(4) 0.036(5) 0.032(5) 0.000(4) 0.001(3) 0.004(3)
C73 0.013(5) 0.040(6) 0.035(6) 0.000(5) 0.002(4) -0.002(4)
C74 0.014(5) 0.046(6) 0.026(6) 0.007(5) 0.001(4) 0.001(4)
C75 0.024(5) 0.056(7) 0.036(6) 0.007(5) -0.004(5) -0.001(5)
C76 0.020(5) 0.084(10) 0.045(7) 0.014(6) -0.007(5) 0.003(6)
C77 0.014(5) 0.077(9) 0.057(8) 0.034(7) 0.002(5) 0.014(5)
C78 0.018(5) 0.051(7) 0.061(8) 0.012(6) -0.001(5) 0.001(5)
N79 0.013(4) 0.036(5) 0.051(6) 0.013(4) 0.002(4) -0.002(3)
O81 0.016(3) 0.034(4) 0.053(5) 0.002(3) 0.002(3) 0.008(3)
N82 0.020(4) 0.031(5) 0.052(6) 0.008(4) 0.008(4) 0.010(3)
C83 0.013(5) 0.033(6) 0.074(9) 0.000(5) 0.015(5) 0.002(4)
C84 0.026(6) 0.037(6) 0.061(8) 0.013(5) 0.014(5) 0.014(5)
C85 0.029(6) 0.077(9) 0.068(9) 0.030(7) 0.020(6) 0.010(6)
C86 0.051(8) 0.125(13) 0.047(9) 0.030(8) 0.024(7) 0.011(8)
C87 0.040(7) 0.102(11) 0.059(9) 0.010(8) 0.013(6) 0.004(7)
C88 0.037(6) 0.054(7) 0.064(9) 0.010(6) 0.022(6) 0.008(5)
N89 0.034(5) 0.034(5) 0.052(6) 0.008(4) 0.014(4) 0.009(4)
O91 0.022(3) 0.029(4) 0.036(4) -0.007(3) 0.005(3) 0.003(3)
N92 0.025(4) 0.021(4) 0.039(5) 0.000(4) 0.002(4) 0.009(3)
C93 0.036(6) 0.026(5) 0.040(7) -0.004(5) 0.004(5) 0.010(4)
C94 0.024(5) 0.035(6) 0.033(6) 0.003(5) 0.001(4) 0.010(4)
C95 0.052(7) 0.033(6) 0.044(7) 0.002(5) 0.009(5) 0.010(5)
C96 0.056(7) 0.046(7) 0.063(9) 0.015(6) 0.030(6) 0.008(6)
C97 0.057(7) 0.031(6) 0.059(8) 0.007(6) 0.014(6) 0.002(5)
C98 0.030(5) 0.038(6) 0.043(7) 0.006(5) 0.007(5) 0.005(5)
N99 0.021(4) 0.029(5) 0.043(5) 0.003(4) -0.001(4) 0.010(3)
O42 0.015(3) 0.033(4) 0.048(4) -0.001(3) -0.003(3) 0.001(3)
O52 0.042(4) 0.027(4) 0.082(6) 0.008(4) 0.027(4) 0.012(3)
O53 0.033(4) 0.030(4) 0.052(5) -0.011(3) 0.017(3) 0.001(3)
O62 0.017(3) 0.030(4) 0.046(4) 0.002(3) 0.003(3) 0.003(3)
O82 0.032(4) 0.050(5) 0.036(4) -0.006(3) -0.002(3) 0.004(3)
O83 0.020(3) 0.034(4) 0.044(5) -0.008(3) -0.001(3) 0.003(3)
O151 0.019(3) 0.028(4) 0.033(4) -0.010(3) 0.001(3) 0.002(3)
O152 0.019(3) 0.032(4) 0.033(4) -0.004(3) -0.003(3) 0.006(3)
O153 0.012(3) 0.029(4) 0.033(4) -0.007(3) -0.003(3) 0.000(2)
O154 0.018(3) 0.026(4) 0.038(4) -0.001(3) -0.003(3) 0.006(3)
O155 0.019(3) 0.024(3) 0.040(4) -0.004(3) 0.000(3) 0.005(3)
O156 0.016(3) 0.027(4) 0.044(4) -0.001(3) 0.004(3) 0.002(3)
Cl1 0.0616(19) 0.0483(18) 0.061(2) 0.0003(15) 0.0098(16) 0.0027(14)
O101 0.112(8) 0.042(5) 0.098(7) 0.002(5) 0.032(6) 0.019(5)
O102 0.067(6) 0.089(7) 0.059(6) -0.010(5) -0.010(5) 0.001(5)
O103 0.049(5) 0.084(7) 0.105(8) -0.003(6) 0.031(5) -0.006(5)
O104 0.082(6) 0.062(6) 0.060(6) 0.027(5) 0.012(5) -0.001(5)
Cl2 0.060(4) 0.047(3) 0.047(7) 0.009(3) -0.006(3) -0.002(2)
O201 0.094(9) 0.087(8) 0.113(9) -0.038(7) -0.042(7) 0.050(7)
O202 0.155(12) 0.094(14) 0.052(6) 0.021(6) -0.006(7) -0.071(9)
O203 0.056(7) 0.079(10) 0.036(7) 0.019(8) -0.006(5) 0.013(9)
O204 0.065(10) 0.054(7) 0.100(12) -0.005(8) 0.013(7) -0.021(7)
Cl2X 0.060(4) 0.047(3) 0.047(7) 0.009(3) -0.006(3) -0.002(2)
O206 0.094(9) 0.087(8) 0.113(9) -0.038(7) -0.042(7) 0.050(7)
O207 0.155(12) 0.094(14) 0.052(6) 0.021(6) -0.006(7) -0.071(9)
O208 0.056(7) 0.079(10) 0.036(7) 0.019(8) -0.006(5) 0.013(9)
O209 0.065(10) 0.054(7) 0.100(12) -0.005(8) 0.013(7) -0.021(7)
Cl3 0.077(3) 0.040(2) 0.048(3) 0.000 -0.031(2) 0.000
O301 0.61(6) 0.086(15) 0.141(19) 0.000 -0.25(3) 0.000
O302 0.033(11) 0.17(2) 0.117(19) 0.001(17) 0.019(12) -0.007(12)
O303 0.088(13) 0.028(8) 0.072(12) 0.005(8) 0.000(11) 0.016(8)
O304 0.061(18) 0.64(9) 0.11(3) 0.11(4) 0.054(18) -0.01(3)
Cl4 0.042(2) 0.038(2) 0.064(3) 0.004(2) 0.009(2) -0.0015(17)
O401 0.043(11) 0.050(12) 0.22(3) -0.011(14) 0.001(13) -0.007(9)
O402 0.22(3) 0.021(10) 0.090(16) -0.023(9) 0.068(17) -0.024(12)
O403 0.064(10) 0.041(9) 0.063(11) 0.008(8) 0.022(9) 0.004(8)
O404 0.057(10) 0.084(13) 0.044(10) 0.004(9) 0.008(9) 0.017(9)
Cl5 0.0306(19) 0.044(2) 0.069(3) 0.013(2) 0.0044(19) 0.0026(17)
O501 0.026(6) 0.054(8) 0.216(19) 0.049(11) 0.010(9) 0.008(6)
O502 0.18(3) 0.088(12) 0.092(12) 0.024(10) 0.035(14) 0.015(15)
O503 0.041(7) 0.135(13) 0.122(12) 0.077(11) -0.008(7) -0.023(8)
O504 0.045(7) 0.075(8) 0.077(9) 0.013(7) 0.008(6) -0.001(6)
Cl5X 0.0306(19) 0.044(2) 0.069(3) 0.013(2) 0.0044(19) 0.0026(17)
O506 0.045(7) 0.075(8) 0.077(9) 0.013(7) 0.008(6) -0.001(6)
O507 0.041(7) 0.135(13) 0.122(12) 0.077(11) -0.008(7) -0.023(8)
O508 0.026(6) 0.054(8) 0.216(19) 0.049(11) 0.010(9) 0.008(6)
O509 0.18(3) 0.088(12) 0.092(12) 0.024(10) 0.035(14) 0.015(15)
O600 0.063(5) 0.053(5) 0.040(5) 0.006(4) 0.000(4) -0.016(4)
O610 0.022(4) 0.060(5) 0.046(5) -0.011(4) -0.001(3) 0.007(3)
O620 0.040(8) 0.046(9) 0.051(9) 0.010(7) 0.004(7) -0.003(7)
O630 0.044(5) 0.080(6) 0.051(5) -0.005(4) -0.001(4) 0.000(4)
O640 0.072(8) 0.38(3) 0.112(10) 0.094(13) -0.026(7) -0.070(12)
O650 0.041(5) 0.113(8) 0.075(6) 0.009(5) 0.016(4) 0.014(5)
O660 0.044(5) 0.086(7) 0.078(7) -0.017(5) 0.000(5) 0.002(5)
O670 0.061(10) 0.119(14) 0.109(14) 0.014(10) 0.015(9) 0.016(9)
O671 0.11(3) 0.11(3) 0.12(3) -0.03(2) 0.04(2) 0.00(2)
O700 0.024(8) 0.052(10) 0.055(12) -0.012(9) 0.007(8) -0.015(7)
O701 0.016(8) 0.043(9) 0.083(14) -0.002(10) 0.003(9) 0.011(6)
O710 0.022(7) 0.033(8) 0.085(12) 0.001(8) -0.002(7) 0.006(6)
O711 0.040(9) 0.041(9) 0.106(16) 0.013(9) -0.028(10) -0.001(7)
O730 0.18(3) 0.11(2) 0.18(3) -0.014(18) 0.12(2) -0.028(19)
O731 0.060(11) 0.043(10) 0.038(10) 0.009(8) 0.006(8) -0.017(8)

loop_
_atom_type_symbol
_atom_type_description
_atom_type_scat_dispersion_real
_atom_type_scat_dispersion_imag
_atom_type_scat_source
C C 0.0033 0.0016 'International Tables Vol C Tables 4.2.6.8 and 6.1.1.4'
H H 0.0000 0.0000 'International Tables Vol C Tables 4.2.6.8 and 6.1.1.4'
N N 0.0061 0.0033 'International Tables Vol C Tables 4.2.6.8 and 6.1.1.4'
O O 0.0106 0.0060 'International Tables Vol C Tables 4.2.6.8 and 6.1.1.4'
Cl Cl 0.1484 0.1585 'International Tables Vol C Tables 4.2.6.8 and 6.1.1.4'
Ni Ni 0.3393 1.1124 'International Tables Vol C Tables 4.2.6.8 and 6.1.1.4'

loop_
_geom_angle_atom_site_label_1
_geom_angle_atom_site_label_2
_geom_angle_atom_site_label_3
_geom_angle
_geom_angle_site_symmetry_1
_geom_angle_site_symmetry_3
_geom_angle_publ_flag
O152 Ni1 N2 90.1(3) . . ?
O152 Ni1 N12 93.8(3) . . ?
N2 Ni1 N12 176.1(3) . . ?
O152 Ni1 N19 91.9(3) . . ?
N2 Ni1 N19 100.1(3) . . ?
N12 Ni1 N19 80.2(3) . . ?
O152 Ni1 N9 169.7(3) . . ?
N2 Ni1 N9 79.7(3) . . ?
N12 Ni1 N9 96.4(3) . . ?
N19 Ni1 N9 91.2(3) . . ?
O152 Ni1 O151 86.9(2) . . ?
N2 Ni1 O151 88.8(3) . . ?
N12 Ni1 O151 91.0(3) . . ?
N19 Ni1 O151 171.0(3) . . ?
N9 Ni1 O151 91.6(3) . . ?
O153 Ni2 O31 94.9(2) . . ?
O153 Ni2 N22 90.4(3) . . ?
O31 Ni2 N22 88.3(3) . . ?
O153 Ni2 O11 91.6(2) . . ?
O31 Ni2 O11 88.4(2) . . ?
N22 Ni2 O11 176.3(3) . . ?
O153 Ni2 N29 167.2(3) . . ?
O31 Ni2 N29 89.6(3) . . ?
N22 Ni2 N29 77.7(3) . . ?
O11 Ni2 N29 100.5(3) . . ?
O153 Ni2 O151 86.3(2) . . ?
O31 Ni2 O151 177.4(3) . . ?
N22 Ni2 O151 89.3(2) . . ?
O11 Ni2 O151 93.9(2) . . ?
N29 Ni2 O151 88.8(3) . . ?
O155 Ni3 N52 94.0(3) . . ?
O155 Ni3 N42 90.2(3) . . ?
N52 Ni3 N42 175.5(3) . . ?
O155 Ni3 N49 169.2(3) . . ?
N52 Ni3 N49 96.4(3) . . ?
N42 Ni3 N49 79.3(3) . . ?
O155 Ni3 N59 91.9(3) . . ?
N52 Ni3 N59 80.1(3) . . ?
N42 Ni3 N59 101.5(3) . . ?
N49 Ni3 N59 92.6(3) . . ?
O155 Ni3 O154 86.1(2) . . ?
N52 Ni3 O154 90.1(3) . . ?
N42 Ni3 O154 88.4(3) . . ?
N49 Ni3 O154 91.1(3) . . ?
N59 Ni3 O154 169.9(3) . . ?
O155 Ni4 O41 92.7(2) . . ?
O155 Ni4 N62 88.4(3) . . ?
O41 Ni4 N62 174.1(3) . . ?
O155 Ni4 N69 94.7(3) . . ?
O41 Ni4 N69 94.9(3) . . ?
N62 Ni4 N69 79.2(3) . . ?
O155 Ni4 O42 174.4(3) . . ?
O41 Ni4 O42 82.9(2) . . ?
N62 Ni4 O42 96.4(3) . . ?
N69 Ni4 O42 89.0(3) . . ?
O155 Ni4 O21 85.5(2) . . ?
O41 Ni4 O21 97.7(2) . . ?
N62 Ni4 O21 88.1(3) . . ?
N69 Ni4 O21 167.3(3) . . ?
O42 Ni4 O21 91.7(2) . . ?
O156 Ni5 N82 91.1(3) . . ?
O156 Ni5 N89 168.9(3) . . ?
N82 Ni5 N89 79.2(4) . . ?
O156 Ni5 O53 96.0(2) . . ?
N82 Ni5 O53 172.9(3) . . ?
N89 Ni5 O53 93.7(3) . . ?
O156 Ni5 O52 92.8(3) . . ?
N82 Ni5 O52 88.2(3) . . ?
N89 Ni5 O52 92.5(3) . . ?
O53 Ni5 O52 91.4(3) . . ?
O156 Ni5 O91 81.1(2) . . ?
N82 Ni5 O91 98.3(3) . . ?
N89 Ni5 O91 94.6(3) . . ?
O53 Ni5 O91 82.9(2) . . ?
O52 Ni5 O91 171.2(3) . . ?
O152 Ni6 O1 92.2(2) . . ?
O152 Ni6 N92 87.5(3) . . ?
O1 Ni6 N92 173.8(3) . . ?
O152 Ni6 N99 95.0(3) . . ?
O1 Ni6 N99 95.4(3) . . ?
N92 Ni6 N99 78.5(3) . . ?
O152 Ni6 O62 175.9(3) . . ?
O1 Ni6 O62 84.5(2) . . ?
N92 Ni6 O62 96.0(3) . . ?
N99 Ni6 O62 87.8(3) . . ?
O152 Ni6 O71 85.3(2) . . ?
O1 Ni6 O71 97.7(2) . . ?
N92 Ni6 O71 88.4(3) . . ?
N99 Ni6 O71 166.9(3) . . ?
O62 Ni6 O71 92.7(2) . . ?
O153 Ni7 O156 176.6(3) . . ?
O153 Ni7 O21 93.6(2) . . ?
O156 Ni7 O21 88.7(2) . . ?
O153 Ni7 O71 88.3(2) . . ?
O156 Ni7 O71 94.0(2) . . ?
O21 Ni7 O71 95.4(2) . . ?
O153 Ni7 O91 96.9(2) . . ?
O156 Ni7 O91 80.6(2) . . ?
O21 Ni7 O91 168.3(2) . . ?
O71 Ni7 O91 90.2(2) . . ?
O153 Ni7 O61 80.4(2) . . ?
O156 Ni7 O61 97.1(2) . . ?
O21 Ni7 O61 90.0(2) . . ?
O71 Ni7 O61 167.7(2) . . ?
O91 Ni7 O61 86.5(2) . . ?
O153 Ni8 N32 91.4(3) . . ?
O153 Ni8 O82 96.2(2) . . ?
N32 Ni8 O82 172.4(3) . . ?
O153 Ni8 N39 168.4(3) . . ?
N32 Ni8 N39 79.3(3) . . ?
O82 Ni8 N39 93.1(3) . . ?
O153 Ni8 O83 90.8(2) . . ?
N32 Ni8 O83 85.9(3) . . ?
O82 Ni8 O83 94.9(3) . . ?
N39 Ni8 O83 95.3(3) . . ?
O153 Ni8 O61 81.3(2) . . ?
N32 Ni8 O61 97.7(3) . . ?
O82 Ni8 O61 82.7(3) . . ?
N39 Ni8 O61 93.1(2) . . ?
O83 Ni8 O61 171.4(2) . . ?
O156 Ni9 O81 94.6(3) . . ?
O156 Ni9 N72 91.2(3) . . ?
O81 Ni9 N72 88.6(3) . . ?
O156 Ni9 O51 92.7(3) . . ?
O81 Ni9 O51 89.8(3) . . ?
N72 Ni9 O51 175.9(3) . . ?
O156 Ni9 N79 167.8(3) . . ?
O81 Ni9 N79 90.8(3) . . ?
N72 Ni9 N79 78.1(3) . . ?
O51 Ni9 N79 98.2(3) . . ?
O156 Ni9 O154 85.8(2) . . ?
O81 Ni9 O154 177.9(2) . . ?
N72 Ni9 O154 89.3(3) . . ?
O51 Ni9 O154 92.3(2) . . ?
N79 Ni9 O154 88.4(3) . . ?
N2 O1 Ni6 115.7(5) . . ?
C3 N2 O1 120.2(7) . . ?
C3 N2 Ni1 115.4(6) . . ?
O1 N2 Ni1 124.4(5) . . ?
N2 C3 C4 117.5(8) . . ?
N9 C4 C5 120.2(9) . . ?
N9 C4 C3 114.3(8) . . ?
C5 C4 C3 125.5(9) . . ?
C4 C5 C6 120.5(9) . . ?
C7 C6 C5 119.5(10) . . ?
C6 C7 C8 117.8(10) . . ?
N9 C8 C7 123.4(9) . . ?
C8 N9 C4 118.6(8) . . ?
C8 N9 Ni1 128.4(6) . . ?
C4 N9 Ni1 112.6(6) . . ?
N12 O11 Ni2 115.0(5) . . ?
C13 N12 O11 119.4(7) . . ?
C13 N12 Ni1 113.8(6) . . ?
O11 N12 Ni1 126.7(6) . . ?
N12 C13 C14 118.7(8) . . ?
N19 C14 C15 120.8(9) . . ?
N19 C14 C13 114.9(9) . . ?
C15 C14 C13 124.3(9) . . ?
C16 C15 C14 120.2(10) . . ?
C15 C16 C17 118.7(11) . . ?
C18 C17 C16 118.9(10) . . ?
N19 C18 C17 122.6(10) . . ?
C18 N19 C14 118.8(9) . . ?
C18 N19 Ni1 128.7(7) . . ?
C14 N19 Ni1 112.4(6) . . ?
N22 O21 Ni7 110.9(5) . . ?
N22 O21 Ni4 115.5(4) . . ?
Ni7 O21 Ni4 112.7(3) . . ?
C23 N22 O21 119.0(8) . . ?
C23 N22 Ni2 116.7(6) . . ?
O21 N22 Ni2 124.0(6) . . ?
N22 C23 C24 116.6(9) . . ?
N29 C24 C25 122.7(9) . . ?
N29 C24 C23 114.6(9) . . ?
C25 C24 C23 122.7(9) . . ?
C24 C25 C26 119.2(10) . . ?
C27 C26 C25 118.5(10) . . ?
C28 C27 C26 119.7(9) . . ?
N29 C28 C27 122.6(9) . . ?
C28 N29 C24 117.4(8) . . ?
C28 N29 Ni2 128.3(7) . . ?
C24 N29 Ni2 114.2(6) . . ?
N32 O31 Ni2 113.8(5) . . ?
C33 N32 O31 119.4(8) . . ?
C33 N32 Ni8 115.5(7) . . ?
O31 N32 Ni8 125.1(5) . . ?
N32 C33 C34 116.9(9) . . ?
N39 C34 C35 119.4(9) . . ?
N39 C34 C33 116.1(8) . . ?
C35 C34 C33 124.5(10) . . ?
C36 C35 C34 120.2(10) . . ?
C37 C36 C35 120.0(10) . . ?
C36 C37 C38 118.7(10) . . ?
N39 C38 C37 121.2(10) . . ?
C38 N39 C34 120.4(8) . . ?
C38 N39 Ni8 127.4(7) . . ?
C34 N39 Ni8 111.8(6) . . ?
N42 O41 Ni4 116.1(5) . . ?
C43 N42 O41 121.0(8) . . ?
C43 N42 Ni3 115.3(6) . . ?
O41 N42 Ni3 123.7(6) . . ?
N42 C43 C44 118.2(9) . . ?
N49 C44 C45 122.1(9) . . ?
N49 C44 C43 114.7(9) . . ?
C45 C44 C43 123.2(9) . . ?
C44 C45 C46 118.2(11) . . ?
C47 C46 C45 119.4(11) . . ?
C46 C47 C48 119.4(10) . . ?
N49 C48 C47 122.4(10) . . ?
C48 N49 C44 118.5(9) . . ?
C48 N49 Ni3 129.0(7) . . ?
C44 N49 Ni3 112.4(6) . . ?
N52 O51 Ni9 115.5(5) . . ?
C53 N52 O51 118.9(7) . . ?
C53 N52 Ni3 114.5(6) . . ?
O51 N52 Ni3 126.5(6) . . ?
N52 C53 C54 117.8(8) . . ?
N59 C54 C55 121.0(9) . . ?
N59 C54 C53 115.3(8) . . ?
C55 C54 C53 123.7(9) . . ?
C56 C55 C54 119.7(10) . . ?
C57 C56 C55 118.0(9) . . ?
C58 C57 C56 119.4(10) . . ?
N59 C58 C57 123.4(9) . . ?
C58 N59 C54 118.4(8) . . ?
C58 N59 Ni3 129.5(6) . . ?
C54 N59 Ni3 112.1(6) . . ?
N62 O61 Ni8 117.7(4) . . ?
N62 O61 Ni7 115.5(5) . . ?
Ni8 O61 Ni7 93.7(2) . . ?
C63 N62 O61 117.2(8) . . ?
C63 N62 Ni4 114.9(7) . . ?
O61 N62 Ni4 127.2(5) . . ?
N62 C63 C64 117.9(9) . . ?
N69 C64 C65 121.5(9) . . ?
N69 C64 C63 114.4(8) . . ?
C65 C64 C63 124.0(9) . . ?
C66 C65 C64 119.3(10) . . ?
C67 C66 C65 119.7(10) . . ?
C66 C67 C68 118.5(10) . . ?
N69 C68 C67 122.9(10) . . ?
C68 N69 C64 118.2(8) . . ?
C68 N69 Ni4 128.5(7) . . ?
C64 N69 Ni4 113.3(6) . . ?
N72 O71 Ni7 109.8(5) . . ?
N72 O71 Ni6 115.9(4) . . ?
Ni7 O71 Ni6 112.4(3) . . ?
C73 N72 O71 118.2(7) . . ?
C73 N72 Ni9 116.9(6) . . ?
O71 N72 Ni9 124.3(5) . . ?
N72 C73 C74 116.5(9) . . ?
N79 C74 C75 122.1(8) . . ?
N79 C74 C73 114.8(8) . . ?
C75 C74 C73 123.0(9) . . ?
C74 C75 C76 118.7(11) . . ?
C75 C76 C77 120.0(11) . . ?
C78 C77 C76 118.5(9) . . ?
N79 C78 C77 122.8(10) . . ?
C78 N79 C74 117.8(9) . . ?
C78 N79 Ni9 128.8(7) . . ?
C74 N79 Ni9 113.4(6) . . ?
N82 O81 Ni9 113.0(5) . . ?
C83 N82 O81 118.1(8) . . ?
C83 N82 Ni5 115.9(7) . . ?
O81 N82 Ni5 126.0(6) . . ?
N82 C83 C84 116.6(9) . . ?
N89 C84 C85 120.9(11) . . ?
N89 C84 C83 114.8(9) . . ?
C85 C84 C83 124.3(10) . . ?
C86 C85 C84 119.4(11) . . ?
C85 C86 C87 119.5(11) . . ?
C88 C87 C86 118.2(12) . . ?
N89 C88 C87 123.2(11) . . ?
C88 N89 C84 118.9(9) . . ?
C88 N89 Ni5 127.6(7) . . ?
C84 N89 Ni5 113.5(7) . . ?
N92 O91 Ni5 116.6(4) . . ?
N92 O91 Ni7 116.6(5) . . ?
Ni5 O91 Ni7 94.2(2) . . ?
C93 N92 O91 116.2(8) . . ?
C93 N92 Ni6 115.9(6) . . ?
O91 N92 Ni6 126.6(6) . . ?
N92 C93 C94 116.9(9) . . ?
N99 C94 C95 122.3(9) . . ?
N99 C94 C93 115.1(9) . . ?
C95 C94 C93 122.5(9) . . ?
C96 C95 C94 117.5(10) . . ?
C95 C96 C97 120.0(11) . . ?
C98 C97 C96 118.7(10) . . ?
N99 C98 C97 122.9(10) . . ?
C98 N99 C94 118.6(9) . . ?
C98 N99 Ni6 128.3(7) . . ?
C94 N99 Ni6 113.1(6) . . ?
Ni2 O151 Ni1 108.4(3) . . ?
Ni1 O152 Ni6 114.6(3) . . ?
Ni8 O153 Ni7 102.7(3) . . ?
Ni8 O153 Ni2 112.4(3) . . ?
Ni7 O153 Ni2 113.9(3) . . ?
Ni3 O154 Ni9 109.8(3) . . ?
Ni4 O155 Ni3 114.5(3) . . ?
Ni5 O156 Ni7 102.2(3) . . ?
Ni5 O156 Ni9 112.8(3) . . ?
Ni7 O156 Ni9 113.3(3) . . ?
O102 Cl1 O101 109.9(6) . . ?
O102 Cl1 O103 108.4(6) . . ?
O101 Cl1 O103 110.6(6) . . ?
O102 Cl1 O104 111.4(6) . . ?
O101 Cl1 O104 108.9(6) . . ?
O103 Cl1 O104 107.7(6) . . ?
O202 Cl2 O203 110.1(6) . . ?
O202 Cl2 O201 109.7(6) . . ?
O203 Cl2 O201 109.0(6) . . ?
O202 Cl2 O204 109.7(6) . . ?
O203 Cl2 O204 109.2(6) . . ?
O201 Cl2 O204 109.2(6) . . ?
O207 Cl2X O209 110.1(6) . . ?
O207 Cl2X O206 110.0(6) . . ?
O209 Cl2X O206 109.1(6) . . ?
O207 Cl2X O208 110.3(6) . . ?
O209 Cl2X O208 108.6(6) . . ?
O206 Cl2X O208 108.7(6) . . ?
O301 Cl3 O304 110.1(5) . 2_656 ?
O301 Cl3 O304 110.1(6) . . ?
O304 Cl3 O304 139.7(11) 2_656 . ?
O301 Cl3 O302 110.1(5) . . ?
O304 Cl3 O302 55.7(7) 2_656 . ?
O304 Cl3 O302 109.1(6) . . ?
O301 Cl3 O302 110.1(5) . 2_656 ?
O304 Cl3 O302 109.1(6) 2_656 2_656 ?
O304 Cl3 O302 55.7(7) . 2_656 ?
O302 Cl3 O302 139.7(10) . 2_656 ?
O301 Cl3 O303 110.6(4) . . ?
O304 Cl3 O303 55.3(7) 2_656 . ?
O304 Cl3 O303 109.1(6) . . ?
O302 Cl3 O303 107.8(5) . . ?
O302 Cl3 O303 56.8(6) 2_656 . ?
O301 Cl3 O303 110.6(4) . 2_656 ?
O304 Cl3 O303 109.1(6) 2_656 2_656 ?
O304 Cl3 O303 55.3(7) . 2_656 ?
O302 Cl3 O303 56.8(6) . 2_656 ?
O302 Cl3 O303 107.8(5) 2_656 2_656 ?
O303 Cl3 O303 138.9(9) . 2_656 ?
O304 O302 O303 119.1(11) 2_656 2_656 ?
O304 O302 Cl3 61.6(5) 2_656 . ?
O303 O302 Cl3 61.6(5) 2_656 . ?
O304 O303 O302 119.6(10) 2_656 2_656 ?
O304 O303 Cl3 61.8(5) 2_656 . ?
O302 O303 Cl3 61.6(5) 2_656 . ?
O303 O304 O302 121.3(11) 2_656 2_656 ?
O303 O304 Cl3 62.9(5) 2_656 . ?
O302 O304 Cl3 62.7(5) 2_656 . ?
O402 Cl4 O402 179.990(3) 7_556 . ?
O402 Cl4 O401 66.2(6) 7_556 . ?
O402 Cl4 O401 113.8(6) . . ?
O402 Cl4 O401 113.8(6) 7_556 7_556 ?
O402 Cl4 O401 66.2(6) . 7_556 ?
O401 Cl4 O401 179.996(2) . 7_556 ?
O402 Cl4 O403 69.1(5) 7_556 . ?
O402 Cl4 O403 110.9(5) . . ?
O401 Cl4 O403 109.3(5) . . ?
O401 Cl4 O403 70.7(5) 7_556 . ?
O402 Cl4 O403 110.9(5) 7_556 7_556 ?
O402 Cl4 O403 69.1(5) . 7_556 ?
O401 Cl4 O403 70.7(5) . 7_556 ?
O401 Cl4 O403 109.3(5) 7_556 7_556 ?
O403 Cl4 O403 179.994(3) . 7_556 ?
O402 Cl4 O404 109.5(5) 7_556 7_556 ?
O402 Cl4 O404 70.5(5) . 7_556 ?
O401 Cl4 O404 72.0(5) . 7_556 ?
O401 Cl4 O404 108.0(5) 7_556 7_556 ?
O403 Cl4 O404 75.1(5) . 7_556 ?
O403 Cl4 O404 104.9(5) 7_556 7_556 ?
O402 Cl4 O404 70.5(5) 7_556 . ?
O402 Cl4 O404 109.5(5) . . ?
O401 Cl4 O404 108.0(5) . . ?
O401 Cl4 O404 72.0(5) 7_556 . ?
O403 Cl4 O404 104.9(5) . . ?
O403 Cl4 O404 75.1(5) 7_556 . ?
O404 Cl4 O404 179.997(3) 7_556 . ?
Cl4 O401 O402 56.1(4) . 7_556 ?
Cl4 O401 O403 55.6(4) . 7_556 ?
O402 O401 O403 94.3(7) 7_556 7_556 ?
Cl4 O401 O404 55.4(4) . 7_556 ?
O402 O401 O404 92.5(7) 7_556 7_556 ?
O403 O401 O404 87.3(6) 7_556 7_556 ?
Cl4 O402 O401 57.7(4) . 7_556 ?
Cl4 O402 O403 57.2(4) . 7_556 ?
O401 O402 O403 96.0(7) 7_556 7_556 ?
Cl4 O402 O404 56.9(4) . 7_556 ?
O401 O402 O404 94.2(7) 7_556 7_556 ?
O403 O402 O404 90.3(6) 7_556 7_556 ?
Cl4 O403 O402 53.7(4) . 7_556 ?
Cl4 O403 O401 53.7(4) . 7_556 ?
O402 O403 O401 91.9(7) 7_556 7_556 ?
Cl4 O403 O404 52.9(3) . 7_556 ?
O402 O403 O404 87.0(6) 7_556 7_556 ?
O401 O403 O404 85.4(6) 7_556 7_556 ?
Cl4 O404 O402 52.6(4) . 7_556 ?
Cl4 O404 O401 52.5(4) . 7_556 ?
O402 O404 O401 89.2(6) 7_556 7_556 ?
Cl4 O404 O403 52.0(3) . 7_556 ?
O402 O404 O403 86.0(6) 7_556 7_556 ?
O401 O404 O403 84.5(6) 7_556 7_556 ?
O501 Cl5 O503 111.1(6) . . ?
O501 Cl5 O504 110.1(5) . . ?
O503 Cl5 O504 109.8(5) . . ?
O501 Cl5 O502 109.9(6) . . ?
O503 Cl5 O502 108.1(6) . . ?
O504 Cl5 O502 107.7(6) . . ?
O506 Cl5X O508 110.0(6) . . ?
O506 Cl5X O507 109.6(6) . . ?
O508 Cl5X O507 109.6(5) . . ?
O506 Cl5X O509 109.1(6) . . ?
O508 Cl5X O509 109.3(6) . . ?
O507 Cl5X O509 109.3(6) . . ?
O711 O711 O710 153.0(18) 2 2 ?

loop_
_geom_bond_atom_site_label_1
_geom_bond_atom_site_label_2
_geom_bond_distance
_geom_bond_site_symmetry_2
_geom_bond_publ_flag
Ni1 O152 2.008(6) . ?
Ni1 N2 2.019(7) . ?
Ni1 N12 2.044(7) . ?
Ni1 N19 2.056(8) . ?
Ni1 N9 2.056(7) . ?
Ni1 O151 2.147(6) . ?
Ni2 O153 2.032(6) . ?
Ni2 O31 2.043(6) . ?
Ni2 N22 2.068(7) . ?
Ni2 O11 2.071(6) . ?
Ni2 N29 2.083(8) . ?
Ni2 O151 2.142(6) . ?
Ni3 O155 2.005(6) . ?
Ni3 N52 2.036(7) . ?
Ni3 N42 2.038(7) . ?
Ni3 N49 2.070(8) . ?
Ni3 N59 2.075(7) . ?
Ni3 O154 2.129(6) . ?
Ni4 O155 2.004(6) . ?
Ni4 O41 2.040(7) . ?
Ni4 N62 2.052(8) . ?
Ni4 N69 2.070(8) . ?
Ni4 O42 2.096(6) . ?
Ni4 O21 2.171(6) . ?
Ni5 O156 2.002(6) . ?
Ni5 N82 2.031(8) . ?
Ni5 N89 2.049(9) . ?
Ni5 O53 2.090(7) . ?
Ni5 O52 2.102(7) . ?
Ni5 O91 2.118(6) . ?
Ni6 O152 2.008(6) . ?
Ni6 O1 2.052(6) . ?
Ni6 N92 2.058(8) . ?
Ni6 N99 2.082(8) . ?
Ni6 O62 2.117(6) . ?
Ni6 O71 2.174(6) . ?
Ni7 O153 2.001(6) . ?
Ni7 O156 2.004(6) . ?
Ni7 O21 2.110(6) . ?
Ni7 O71 2.132(6) . ?
Ni7 O91 2.137(6) . ?
Ni7 O61 2.160(6) . ?
Ni8 O153 2.000(6) . ?
Ni8 N32 2.034(8) . ?
Ni8 O82 2.065(7) . ?
Ni8 N39 2.074(7) . ?
Ni8 O83 2.108(6) . ?
Ni8 O61 2.122(6) . ?
Ni9 O156 2.040(6) . ?
Ni9 O81 2.055(6) . ?
Ni9 N72 2.055(7) . ?
Ni9 O51 2.068(6) . ?
Ni9 N79 2.091(8) . ?
Ni9 O154 2.131(6) . ?
O1 N2 1.339(9) . ?
N2 C3 1.279(12) . ?
C3 C4 1.458(13) . ?
C4 N9 1.360(11) . ?
C4 C5 1.365(14) . ?
C5 C6 1.373(15) . ?
C6 C7 1.363(14) . ?
C7 C8 1.377(14) . ?
C8 N9 1.327(12) . ?
O11 N12 1.353(9) . ?
N12 C13 1.284(12) . ?
C13 C14 1.448(13) . ?
C14 N19 1.365(12) . ?
C14 C15 1.375(14) . ?
C15 C16 1.362(15) . ?
C16 C17 1.399(15) . ?
C17 C18 1.364(15) . ?
C18 N19 1.334(12) . ?
O21 N22 1.373(9) . ?
N22 C23 1.279(11) . ?
C23 C24 1.463(13) . ?
C24 N29 1.356(12) . ?
C24 C25 1.379(13) . ?
C25 C26 1.383(13) . ?
C26 C27 1.377(14) . ?
C27 C28 1.378(14) . ?
C28 N29 1.344(11) . ?
O31 N32 1.351(9) . ?
N32 C33 1.290(11) . ?
C33 C34 1.435(14) . ?
C34 N39 1.360(12) . ?
C34 C35 1.389(13) . ?
C35 C36 1.365(14) . ?
C36 C37 1.360(15) . ?
C37 C38 1.400(14) . ?
C38 N39 1.329(12) . ?
O41 N42 1.334(9) . ?
N42 C43 1.260(12) . ?
C43 C44 1.457(13) . ?
C44 N49 1.356(12) . ?
C44 C45 1.378(14) . ?
C45 C46 1.404(15) . ?
C46 C47 1.361(17) . ?
C47 C48 1.380(15) . ?
C48 N49 1.338(11) . ?
O51 N52 1.347(10) . ?
N52 C53 1.285(12) . ?
C53 C54 1.468(13) . ?
C54 N59 1.349(12) . ?
C54 C55 1.393(14) . ?
C55 C56 1.388(14) . ?
C56 C57 1.384(14) . ?
C57 C58 1.362(14) . ?
C58 N59 1.336(12) . ?
O61 N62 1.370(9) . ?
N62 C63 1.287(11) . ?
C63 C64 1.460(13) . ?
C64 N69 1.361(12) . ?
C64 C65 1.384(13) . ?
C65 C66 1.372(15) . ?
C66 C67 1.371(15) . ?
C67 C68 1.389(14) . ?
C68 N69 1.332(12) . ?
O71 N72 1.385(9) . ?
N72 C73 1.274(11) . ?
C73 C74 1.470(12) . ?
C74 N79 1.358(12) . ?
C74 C75 1.372(13) . ?
C75 C76 1.371(14) . ?
C76 C77 1.372(16) . ?
C77 C78 1.370(16) . ?
C78 N79 1.341(12) . ?
O81 N82 1.355(10) . ?
N82 C83 1.284(12) . ?
C83 C84 1.457(15) . ?
C84 N89 1.355(13) . ?
C84 C85 1.392(15) . ?
C85 C86 1.374(17) . ?
C86 C87 1.383(18) . ?
C87 C88 1.379(16) . ?
C88 N89 1.330(14) . ?
O91 N92 1.382(9) . ?
N92 C93 1.274(12) . ?
C93 C94 1.462(13) . ?
C94 N99 1.356(12) . ?
C94 C95 1.399(14) . ?
C95 C96 1.384(15) . ?
C96 C97 1.383(16) . ?
C97 C98 1.380(14) . ?
C98 N99 1.323(12) . ?
Cl1 O102 1.428(8) . ?
Cl1 O101 1.432(8) . ?
Cl1 O103 1.445(8) . ?
Cl1 O104 1.451(8) . ?
Cl2 O202 1.414(7) . ?
Cl2 O203 1.423(7) . ?
Cl2 O201 1.424(7) . ?
Cl2 O204 1.425(7) . ?
Cl2X O207 1.410(7) . ?
Cl2X O209 1.424(7) . ?
Cl2X O206 1.424(7) . ?
Cl2X O208 1.426(7) . ?
Cl3 O301 1.404(7) . ?
Cl3 O304 1.417(7) 2_656 ?
Cl3 O304 1.417(7) . ?
Cl3 O302 1.431(7) . ?
Cl3 O302 1.431(7) 2_656 ?
Cl3 O303 1.431(7) . ?
Cl3 O303 1.431(7) 2_656 ?
O302 O304 1.330(17) 2_656 ?
O302 O303 1.361(16) 2_656 ?
O303 O304 1.323(17) 2_656 ?
O303 O302 1.361(16) 2_656 ?
O304 O303 1.323(17) 2_656 ?
O304 O302 1.330(17) 2_656 ?
Cl4 O402 1.382(6) 7_556 ?
Cl4 O402 1.382(6) . ?
Cl4 O401 1.406(7) . ?
Cl4 O401 1.406(7) 7_556 ?
Cl4 O403 1.441(7) . ?
Cl4 O403 1.441(7) 7_556 ?
Cl4 O404 1.459(7) 7_556 ?
Cl4 O404 1.459(7) . ?
O401 O402 1.523(14) 7_556 ?
O401 O403 1.648(13) 7_556 ?
O401 O404 1.685(14) 7_556 ?
O402 O401 1.523(14) 7_556 ?
O402 O403 1.602(14) 7_556 ?
O402 O404 1.641(14) 7_556 ?
O403 O402 1.601(14) 7_556 ?
O403 O401 1.648(13) 7_556 ?
O403 O404 1.767(13) 7_556 ?
O404 O402 1.640(14) 7_556 ?
O404 O401 1.685(14) 7_556 ?
O404 O403 1.767(13) 7_556 ?
Cl5 O501 1.406(7) . ?
Cl5 O503 1.417(7) . ?
Cl5 O504 1.428(7) . ?
Cl5 O502 1.432(7) . ?
Cl5X O506 1.417(7) . ?
Cl5X O508 1.420(7) . ?
Cl5X O507 1.421(7) . ?
Cl5X O509 1.429(7) . ?
O700 O701 0.964(18) . ?
O710 O711 1.47(2) 2 ?
O711 O711 1.47(4) 2 ?
O711 O710 1.47(2) 2 ?
